data_2210582
loop_
_publ_author_name
'Fang, Xiao-Niu'
'Xiao, Yi-An'
'Sui, Yan'
'Chen, Hong-Mei'
'Zuo, Chuan-Peng'

_publ_section_title
;
 Aqua[4-(1<i>H</i>-benzimidazol-2-yl)benzoato]triphenyltin(IV) dioxane
 solvate
;
_journal_coeditor_code EZ2030
_journal_issue 10
_journal_name_full 'Acta Crystallographica Section E'
_journal_page_first m2519
_journal_page_last m2521
_journal_paper_doi 10.1107/S1600536806035409
_journal_volume 62
_journal_year 2006
_chemical_formula_iupac '[Sn (C6 H5)3 (C14 H9 N2 O2) (H2 O)] , C4 H8 O2'
_chemical_formula_moiety 'C32 H26 N2 O3 Sn , C4 H8 O2'
_chemical_formula_sum 'C36 H34 N2 O5 Sn'
_chemical_formula_weight 693.34
_chemical_melting_point_gt 573
_chemical_name_systematic
;
Aqua[4-(1H-benzimidazol-2-yl)benzoato]triphenyltin(IV) dioxane solvate
;
_space_group_IT_number 14
_symmetry_cell_setting monoclinic
_symmetry_space_group_name_Hall '-P 2ybc'
_symmetry_space_group_name_H-M 'P 1 21/c 1'
_atom_sites_solution_hydrogens geom
_atom_sites_solution_primary direct
_atom_sites_solution_secondary difmap
_cell_angle_alpha 90.00
_cell_angle_beta 103.617(2)
_cell_angle_gamma 90.00
_cell_formula_units_Z 4
_cell_length_a 15.233(3)
_cell_length_b 11.580(2)
_cell_length_c 19.047(4)
_cell_measurement_reflns_used 9781
_cell_measurement_temperature 296(2)
_cell_measurement_theta_max 22.8
_cell_measurement_theta_min 2.2
_cell_volume 3265.4(11)
_computing_cell_refinement APEX2
_computing_data_collection 'APEX2 (Bruker, 2004)'
_computing_data_reduction APEX2
_computing_molecular_graphics 'APEX2 and MERCURY (Version 1.4; Macrae <i>et al.</i>,  2006)'
_computing_publication_material APEX2
_computing_structure_refinement APEX2
_computing_structure_solution APEX2
_diffrn_ambient_temperature 296(2)
_diffrn_measured_fraction_theta_full 0.997
_diffrn_measured_fraction_theta_max 0.997
_diffrn_measurement_device_type 'Bruker APEXII area-detector'
_diffrn_measurement_method '\f and \w'
_diffrn_radiation_monochromator graphite
_diffrn_radiation_source 'fine-focus sealed tube'
_diffrn_radiation_type MoK\a
_diffrn_radiation_wavelength 0.71073
_diffrn_reflns_av_R_equivalents 0.091
_diffrn_reflns_av_sigmaI/netI 0.067
_diffrn_reflns_limit_h_max 19
_diffrn_reflns_limit_h_min -19
_diffrn_reflns_limit_k_max 15
_diffrn_reflns_limit_k_min -15
_diffrn_reflns_limit_l_max 24
_diffrn_reflns_limit_l_min -24
_diffrn_reflns_number 27888
_diffrn_reflns_theta_full 27.5
_diffrn_reflns_theta_max 27.5
_diffrn_reflns_theta_min 2.1
_diffrn_standards_decay_% 0
_diffrn_standards_number 0
_exptl_absorpt_coefficient_mu 0.826
_exptl_absorpt_correction_T_max 0.83
_exptl_absorpt_correction_T_min 0.75
_exptl_absorpt_correction_type multi-scan
_exptl_absorpt_process_details '(SADABS; Bruker, 2004)'
_exptl_crystal_colour pale-yellow
_exptl_crystal_density_diffrn 1.410
_exptl_crystal_density_method 'not measured'
_exptl_crystal_description block
_exptl_crystal_F_000 1416
_exptl_crystal_size_max 0.34
_exptl_crystal_size_mid 0.32
_exptl_crystal_size_min 0.22
_refine_diff_density_max 1.15
_refine_diff_density_min -0.67
_refine_ls_extinction_method none
_refine_ls_goodness_of_fit_ref 1.01
_refine_ls_hydrogen_treatment mixed
_refine_ls_matrix_type full
_refine_ls_number_parameters 325
_refine_ls_number_reflns 7464
_refine_ls_number_restraints 99
_refine_ls_restrained_S_all 1.02
_refine_ls_R_factor_all 0.085
_refine_ls_R_factor_gt 0.055
_refine_ls_shift/su_max 0.001
_refine_ls_shift/su_mean 0.000
_refine_ls_structure_factor_coef Fsqd
_refine_ls_weighting_details 'calc w = 1/[\s^2^(Fo^2^)+(0.082P)^2^+3.11P] where P=(Fo^2^+2Fc^2^)/3'
_refine_ls_weighting_scheme calc
_refine_ls_wR_factor_gt 0.157
_refine_ls_wR_factor_ref 0.177
_reflns_number_gt 4923
_reflns_number_total 7464
_reflns_threshold_expression I>2\s(I)
_cod_data_source_file ez2030.cif
_cod_data_source_block I
_cod_depositor_comments
;
The following automatic conversions were performed:

'_chemical_melting_point' tag was changed to
'_chemical_melting_point_gt' since the value was specified 'more
than' ('>') a certain temperature. The value '>573' was changed to
'573' - it should be numeric and without a unit designator.

Automatic conversion script
Id: cif_fix_values 1646 2011-03-28 12:23:43Z adriana 

The following automatic conversions were performed:

'_chemical_melting_point' tag was changed to
'_chemical_melting_point_gt' since the value was specified 'more
than' ('>') a certain temperature. The value '>573' was changed to
'573' - it should be numeric and without a unit designator.

Automatic conversion script
Id: cif_fix_values 1715 2011-07-08 13:25:40Z adriana 
;
_cod_original_cell_volume 3265.0(10)
_cod_original_sg_symbol_H-M 'P 21/c'
_cod_database_code 2210582
_cod_database_fobs_code 2210582

loop_
_symmetry_equiv_pos_as_xyz
'x, y, z'
'-x, y+1/2, -z+1/2'
'-x, -y, -z'
'x, -y-1/2, z-1/2'

loop_
_atom_site_type_symbol
_atom_site_label
_atom_site_fract_x
_atom_site_fract_y
_atom_site_fract_z
_atom_site_U_iso_or_equiv
_atom_site_adp_type
_atom_site_calc_flag
_atom_site_refinement_flags
_atom_site_occupancy
Sn Sn1 0.26655(2) 0.32391(3) 0.107297(19) 0.06205(15) Uani d . 1
O O1 0.0916(2) 0.2188(4) 0.1520(2) 0.0796(11) Uani d . 1
O O2 0.2406(2) 0.1946(3) 0.1787(2) 0.0721(10) Uani d . 1
O O3 0.3181(3) 0.4657(4) 0.0316(2) 0.0796(11) Uani d D 1
O O4 0.4250(5) 0.3270(5) 0.9634(4) 0.143(2) Uani d DU 1
O O5 0.5291(5) 0.1405(7) 0.9354(5) 0.165(3) Uani d DU 1
N N1 0.2220(3) -0.1649(3) 0.4685(2) 0.0620(10) Uani d . 1
N N2 0.0797(3) -0.2184(4) 0.4187(2) 0.0653(10) Uani d D 1
C C1 0.19399(12) -0.24521(14) 0.51209(8) 0.0626(12) Uani d G 1
C C2 0.10479(12) -0.27521(13) 0.48170(8) 0.0649(12) Uani d G 1
C C3 0.06090(14) -0.35456(15) 0.51627(9) 0.0754(15) Uani d G 1
H H3 0.0012 -0.3746 0.4959 0.090 Uiso calc R 1
C C4 0.10623(15) -0.40390(16) 0.58124(10) 0.0805(16) Uani d G 1
H H4 0.0769 -0.4570 0.6044 0.097 Uiso calc R 1
C C5 0.19544(15) -0.37390(17) 0.61163(9) 0.0835(16) Uani d G 1
H H5 0.2258 -0.4069 0.6551 0.100 Uiso calc R 1
C C6 0.23932(14) -0.29456(17) 0.57705(8) 0.0759(15) Uani d G 1
H H6 0.2990 -0.2745 0.5974 0.091 Uiso calc R 1
C C8 0.15059(9) -0.07534(11) 0.35031(6) 0.0542(10) Uani d G 1
C C9 0.23461(8) -0.03605(11) 0.34214(6) 0.0607(12) Uani d G 1
H H9 0.2879 -0.0622 0.3725 0.073 Uiso calc R 1
C C10 0.23627(8) 0.04325(10) 0.28733(6) 0.0587(11) Uani d G 1
H H10 0.2914 0.0703 0.2811 0.070 Uiso calc R 1
C C11 0.15644(8) 0.08235(10) 0.24191(6) 0.0522(10) Uani d G 1
C C12 0.07385(8) 0.03775(12) 0.24994(7) 0.0597(11) Uani d G 1
H H12 0.0204 0.0619 0.2188 0.072 Uiso calc R 1
C C13 0.07060(8) -0.04128(12) 0.30325(7) 0.0605(11) Uani d G 1
H H13 0.0156 -0.0715 0.3077 0.073 Uiso calc R 1
C C27 0.21328(11) 0.23387(15) 0.01004(7) 0.0684(13) Uani d G 1
C C28 0.23141(13) 0.11429(15) 0.00666(7) 0.096(2) Uani d G 1
H H28 0.2663 0.0775 0.0471 0.116 Uiso calc R 1
C C29 0.19819(17) 0.05082(18) -0.05586(6) 0.116(2) Uani d G 1
H H29 0.2084 -0.0283 -0.0563 0.139 Uiso calc R 1
C C30 0.14940(18) 0.1062(2) -0.11801(6) 0.100(2) Uani d G 1
H H30 0.1301 0.0657 -0.1611 0.120 Uiso calc R 1
C C31 0.13073(15) 0.2211(2) -0.11406(7) 0.100(2) Uani d G 1
H H31 0.0947 0.2572 -0.1543 0.119 Uiso calc R 1
C C32 0.16385(13) 0.28640(18) -0.05169(7) 0.0839(16) Uani d G 1
H H32 0.1525 0.3653 -0.0518 0.101 Uiso calc R 1
C C15 0.20097(13) 0.46388(12) 0.14462(10) 0.0753(15) Uani d G 1
C C16 0.12498(14) 0.51638(14) 0.10172(11) 0.098(2) Uani d G 1
H H16 0.0997 0.4904 0.0551 0.118 Uiso calc R 1
C C17 0.08653(17) 0.61342(14) 0.13253(14) 0.122(3) Uani d GU 1
H H17 0.0366 0.6528 0.1057 0.146 Uiso calc R 1
C C18 0.1274(2) 0.64667(11) 0.20482(14) 0.131(3) Uani d G 1
H H18 0.1018 0.7080 0.2245 0.158 Uiso calc R 1
C C19 0.19753(19) 0.59743(10) 0.24489(12) 0.126(3) Uani d G 1
H H19 0.2225 0.6242 0.2913 0.152 Uiso calc R 1
C C20 0.23511(15) 0.50292(11) 0.21686(10) 0.100(2) Uani d G 1
H H20 0.2838 0.4644 0.2462 0.120 Uiso calc R 1
C C21 0.40574(9) 0.30563(15) 0.15804(9) 0.0695(13) Uani d G 1
C C22 0.45803(11) 0.40131(17) 0.17968(10) 0.0925(19) Uani d G 1
H H22 0.4335 0.4746 0.1690 0.111 Uiso calc R 1
C C23 0.55093(11) 0.3892(2) 0.21892(11) 0.121(3) Uani d G 1
H H23 0.5850 0.4542 0.2364 0.145 Uiso calc R 1
C C24 0.58872(9) 0.2811(2) 0.23023(12) 0.113(3) Uani d G 1
H H24 0.6497 0.2733 0.2526 0.136 Uiso calc R 1
C C25 0.53773(8) 0.1853(2) 0.20900(11) 0.118(3) Uani d G 1
H H25 0.5632 0.1123 0.2187 0.142 Uiso calc R 1
C C26 0.44386(9) 0.19695(17) 0.17129(9) 0.0915(19) Uani d G 1
H H26 0.4092 0.1315 0.1560 0.110 Uiso calc R 1
C C7 0.1519(3) -0.1530(4) 0.4129(3) 0.0586(11) Uani d . 1
C C14 0.1602(3) 0.1714(4) 0.1865(3) 0.0611(12) Uani d . 1
C C33 0.4388(8) 0.1431(10) 0.9064(7) 0.173(4) Uani d DU 1
H H33A 0.4077 0.1037 0.9384 0.208 Uiso calc R 1
H H33B 0.4256 0.1026 0.8605 0.208 Uiso calc R 1
C C34 0.4064(8) 0.2609(10) 0.8954(6) 0.165(4) Uani d DU 1
H H34A 0.3418 0.2602 0.8747 0.197 Uiso calc R 1
H H34B 0.4353 0.2988 0.8614 0.197 Uiso calc R 1
C C35 0.5484(8) 0.1948(10) 1.0027(6) 0.153(3) Uani d DU 1
H H35A 0.6129 0.1913 1.0236 0.184 Uiso calc R 1
H H35B 0.5180 0.1541 1.0348 0.184 Uiso calc R 1
C C36 0.5188(7) 0.3175(9) 0.9969(7) 0.151(3) Uani d DU 1
H H36A 0.5305 0.3515 1.0447 0.181 Uiso calc R 1
H H36B 0.5534 0.3600 0.9687 0.181 Uiso calc R 1
H H2 0.023(2) -0.226(7) 0.383(3) 0.11(2) Uiso d D 1
H H3A 0.288(4) 0.523(4) 0.011(4) 0.12(3) Uiso d D 1
H H3B 0.355(3) 0.438(5) 0.009(3) 0.09(2) Uiso d D 1

loop_
_atom_site_aniso_label
_atom_site_aniso_U_11
_atom_site_aniso_U_22
_atom_site_aniso_U_33
_atom_site_aniso_U_12
_atom_site_aniso_U_13
_atom_site_aniso_U_23
Sn1 0.0566(2) 0.0604(2) 0.0700(2) 0.00251(15) 0.01675(15) 0.01358(16)
O1 0.062(2) 0.085(3) 0.087(3) 0.0090(19) 0.0075(18) 0.030(2)
O2 0.063(2) 0.077(2) 0.078(2) -0.0032(17) 0.0191(17) 0.0204(19)
O3 0.084(3) 0.066(2) 0.096(3) 0.013(2) 0.037(2) 0.030(2)
O4 0.138(4) 0.125(4) 0.180(5) 0.021(3) 0.068(4) -0.007(4)
O5 0.139(4) 0.155(5) 0.196(6) 0.023(4) 0.033(4) -0.026(5)
N1 0.061(2) 0.066(3) 0.059(2) -0.0081(19) 0.0120(18) 0.0082(19)
N2 0.062(2) 0.070(3) 0.061(2) -0.013(2) 0.0084(19) 0.008(2)
C1 0.070(3) 0.057(3) 0.059(3) -0.007(2) 0.009(2) 0.004(2)
C2 0.068(3) 0.064(3) 0.062(3) -0.011(2) 0.012(2) 0.004(2)
C3 0.080(4) 0.069(3) 0.077(3) -0.016(3) 0.018(3) 0.007(3)
C4 0.101(4) 0.064(3) 0.076(3) -0.014(3) 0.020(3) 0.016(3)
C5 0.103(5) 0.074(4) 0.069(3) -0.004(3) 0.011(3) 0.018(3)
C6 0.080(4) 0.079(4) 0.064(3) -0.006(3) 0.008(3) 0.009(3)
C8 0.061(3) 0.055(3) 0.047(2) -0.003(2) 0.0153(19) 0.0019(19)
C9 0.056(3) 0.072(3) 0.051(2) -0.001(2) 0.006(2) 0.011(2)
C10 0.051(2) 0.073(3) 0.055(2) -0.003(2) 0.018(2) 0.002(2)
C11 0.053(2) 0.054(2) 0.050(2) -0.0006(19) 0.0135(19) -0.0039(19)
C12 0.050(2) 0.065(3) 0.062(3) -0.002(2) 0.008(2) 0.003(2)
C13 0.055(3) 0.068(3) 0.059(3) -0.008(2) 0.015(2) 0.005(2)
C27 0.061(3) 0.075(3) 0.071(3) -0.005(3) 0.019(2) 0.011(3)
C28 0.109(5) 0.080(4) 0.087(4) 0.002(4) -0.003(4) 0.014(4)
C29 0.134(7) 0.084(5) 0.125(6) -0.008(4) 0.024(5) 0.000(5)
C30 0.101(5) 0.110(6) 0.087(4) -0.014(4) 0.018(4) -0.004(4)
C31 0.091(5) 0.123(6) 0.079(4) -0.001(4) 0.008(3) 0.018(4)
C32 0.089(4) 0.079(4) 0.083(4) 0.006(3) 0.018(3) 0.018(3)
C15 0.076(3) 0.070(3) 0.089(4) -0.003(3) 0.038(3) 0.010(3)
C16 0.094(4) 0.081(4) 0.132(6) 0.024(3) 0.049(4) 0.030(4)
C17 0.107(5) 0.105(5) 0.170(6) 0.034(4) 0.067(5) 0.038(5)
C18 0.165(9) 0.085(5) 0.175(9) -0.011(5) 0.101(8) 0.001(6)
C19 0.145(8) 0.109(7) 0.141(7) -0.014(6) 0.065(6) -0.014(6)
C20 0.108(5) 0.095(5) 0.101(5) -0.007(4) 0.034(4) -0.015(4)
C21 0.065(3) 0.069(3) 0.072(3) 0.002(2) 0.013(2) 0.014(3)
C22 0.073(4) 0.085(4) 0.119(5) -0.016(3) 0.023(3) -0.007(4)
C23 0.072(4) 0.143(8) 0.143(7) -0.026(5) 0.014(4) -0.032(6)
C24 0.071(4) 0.157(8) 0.102(5) 0.006(5) 0.001(4) -0.002(5)
C25 0.079(5) 0.115(6) 0.147(7) 0.028(4) -0.001(5) 0.037(5)
C26 0.080(4) 0.075(4) 0.112(5) 0.009(3) 0.007(4) 0.025(4)
C7 0.060(3) 0.060(3) 0.056(3) -0.008(2) 0.014(2) 0.001(2)
C14 0.058(3) 0.066(3) 0.061(3) -0.001(2) 0.017(2) 0.002(2)
C33 0.150(6) 0.158(6) 0.199(8) 0.012(6) 0.018(6) -0.046(6)
C34 0.150(6) 0.172(7) 0.157(6) 0.030(6) 0.008(5) 0.008(6)
C35 0.131(6) 0.186(7) 0.139(6) 0.024(5) 0.025(5) 0.013(6)
C36 0.127(5) 0.160(6) 0.178(7) -0.039(5) 0.060(5) -0.040(5)

loop_
_atom_type_symbol
_atom_type_description
_atom_type_scat_dispersion_real
_atom_type_scat_dispersion_imag
_atom_type_scat_source
C C 0.0033 0.0016 'International Tables Vol C Tables 4.2.6.8 and 6.1.1.4'
H H 0.0000 0.0000 'International Tables Vol C Tables 4.2.6.8 and 6.1.1.4'
N N 0.0061 0.0033 'International Tables Vol C Tables 4.2.6.8 and 6.1.1.4'
O O 0.0106 0.0060 'International Tables Vol C Tables 4.2.6.8 and 6.1.1.4'
Sn Sn -0.6537 1.4246 'International Tables Vol C Tables 4.2.6.8 and 6.1.1.4'

loop_
_geom_angle_atom_site_label_1
_geom_angle_atom_site_label_2
_geom_angle_atom_site_label_3
_geom_angle
_geom_angle_publ_flag
C15 Sn1 C27 123.97(7) n
C15 Sn1 O2 98.7(2) y
C27 Sn1 O2 97.0(2) y
C15 Sn1 C21 115.08(8) n
C27 Sn1 C21 119.07(8) n
O2 Sn1 C21 87.4(2) y
C15 Sn1 O3 85.7(2) n
C27 Sn1 O3 85.7(2) n
O2 Sn1 O3 172.1(2) y
C21 Sn1 O3 84.8(2) n
C14 O2 Sn1 122.9(3) n
Sn1 O3 H3A 126(5) ?
Sn1 O3 H3B 113(4) ?
H3A O3 H3B 114(7) ?
C36 O4 C34 108.6(7) ?
C33 O5 C35 109.8(9) ?
C7 N1 C1 104.2(3) n
C2 N2 C7 106.3(4) n
C2 N2 H2 127(4) ?
C7 N2 H2 127(4) ?
N1 C1 C2 109.19(18) ?
N1 C1 C6 130.81(18) ?
C2 C1 C6 120.0 ?
N2 C2 C1 107.12(19) ?
N2 C2 C3 132.84(19) ?
C1 C2 C3 120.0 ?
C4 C3 C2 120.0 ?
C4 C3 H3 120.0 ?
C2 C3 H3 120.0 ?
C3 C4 C5 120.0 ?
C3 C4 H4 120.0 ?
C5 C4 H4 120.0 ?
C6 C5 C4 120.0 ?
C6 C5 H5 120.0 ?
C4 C5 H5 120.0 ?
C5 C6 C1 120.0 ?
C5 C6 H6 120.0 ?
C1 C6 H6 120.0 ?
C13 C8 C9 121.4 ?
C13 C8 C7 122.15(19) ?
C9 C8 C7 116.40(19) ?
C10 C9 C8 118.4 ?
C10 C9 H9 120.8 ?
C8 C9 H9 120.8 ?
C11 C10 C9 120.8 ?
C11 C10 H10 119.6 ?
C9 C10 H10 119.6 ?
C10 C11 C12 119.2 ?
C10 C11 C14 119.5(2) ?
C12 C11 C14 121.3(2) ?
C13 C12 C11 121.0 ?
C13 C12 H12 119.5 ?
C11 C12 H12 119.5 ?
C12 C13 C8 119.1 ?
C12 C13 H13 120.4 ?
C8 C13 H13 120.4 ?
C32 C27 C28 117.8 ?
C32 C27 Sn1 123.32(13) ?
C28 C27 Sn1 118.90(10) ?
C29 C28 C27 121.4 ?
C29 C28 H28 119.3 ?
C27 C28 H28 119.3 ?
C28 C29 C30 119.8 ?
C28 C29 H29 120.1 ?
C30 C29 H29 120.1 ?
C31 C30 C29 118.4 ?
C31 C30 H30 120.8 ?
C29 C30 H30 120.8 ?
C30 C31 C32 122.4 ?
C30 C31 H31 118.8 ?
C32 C31 H31 118.8 ?
C27 C32 C31 120.1 ?
C27 C32 H32 120.0 ?
C31 C32 H32 120.0 ?
C16 C15 C20 119.5 ?
C16 C15 Sn1 122.14(13) ?
C20 C15 Sn1 118.31(13) ?
C15 C16 C17 117.4 ?
C15 C16 H16 121.3 ?
C17 C16 H16 121.3 ?
C18 C17 C16 118.3 ?
C18 C17 H17 120.9 ?
C16 C17 H17 120.9 ?
C19 C18 C17 124.4 ?
C19 C18 H18 117.8 ?
C17 C18 H18 117.8 ?
C18 C19 C20 118.5 ?
C18 C19 H19 120.8 ?
C20 C19 H19 120.8 ?
C19 C20 C15 121.9 ?
C19 C20 H20 119.1 ?
C15 C20 H20 119.1 ?
C22 C21 C26 119.4 ?
C22 C21 Sn1 120.25(13) ?
C26 C21 Sn1 120.31(12) ?
C21 C22 C23 120.5 ?
C21 C22 H22 119.8 ?
C23 C22 H22 119.8 ?
C24 C23 C22 119.6 ?
C24 C23 H23 120.2 ?
C22 C23 H23 120.2 ?
C25 C24 C23 120.5 ?
C25 C24 H24 119.7 ?
C23 C24 H24 119.7 ?
C24 C25 C26 120.0 ?
C24 C25 H25 120.0 ?
C26 C25 H25 120.0 ?
C21 C26 C25 119.9 ?
C21 C26 H26 120.1 ?
C25 C26 H26 120.1 ?
N1 C7 N2 113.1(4) ?
N1 C7 C8 124.0(4) ?
N2 C7 C8 122.9(4) ?
O1 C14 O2 123.7(5) ?
O1 C14 C11 121.4(4) y
O2 C14 C11 114.9(4) ?
O5 C33 C34 111.0(10) ?
O5 C33 H33A 109.4 ?
C34 C33 H33A 109.4 ?
O5 C33 H33B 109.4 ?
C34 C33 H33B 109.4 ?
H33A C33 H33B 108.0 ?
C33 C34 O4 112.0(9) ?
C33 C34 H34A 109.2 ?
O4 C34 H34A 109.2 ?
C33 C34 H34B 109.2 ?
O4 C34 H34B 109.2 ?
H34A C34 H34B 107.9 ?
O5 C35 C36 111.5(9) ?
O5 C35 H35A 109.3 ?
C36 C35 H35A 109.3 ?
O5 C35 H35B 109.3 ?
C36 C35 H35B 109.3 ?
H35A C35 H35B 108.0 ?
O4 C36 C35 111.2(8) ?
O4 C36 H36A 109.4 ?
C35 C36 H36A 109.4 ?
O4 C36 H36B 109.4 ?
C35 C36 H36B 109.4 ?
H36A C36 H36B 108.0 ?

loop_
_geom_bond_atom_site_label_1
_geom_bond_atom_site_label_2
_geom_bond_distance
_geom_bond_publ_flag
Sn1 C15 2.113(2) y
Sn1 C27 2.114(2) y
Sn1 O2 2.121(3) y
Sn1 C21 2.123(2) y
Sn1 O3 2.434(4) y
O1 C14 1.226(6) n
O2 C14 1.297(6) n
O3 H3A 0.85(5) ?
O3 H3B 0.85(5) ?
O4 C36 1.425(10) ?
O4 C34 1.472(11) ?
O5 C33 1.356(11) ?
O5 C35 1.396(11) ?
N1 C7 1.323(6) n
N1 C1 1.381(4) n
N2 C2 1.342(4) n
N2 C7 1.361(6) n
N2 H2 0.97(4) ?
C1 C2 1.3900 ?
C1 C6 1.3900 ?
C2 C3 1.3900 ?
C3 C4 1.3900 ?
C3 H3 0.9300 ?
C4 C5 1.3900 ?
C4 H4 0.9300 ?
C5 C6 1.3900 ?
C5 H5 0.9300 ?
C6 H6 0.9300 ?
C8 C13 1.3890 ?
C8 C9 1.4011 ?
C8 C7 1.489(5) n
C9 C10 1.3950 ?
C9 H9 0.9300 ?
C10 C11 1.3917 ?
C10 H10 0.9300 ?
C11 C12 1.4014 ?
C11 C14 1.486(5) ?
C12 C13 1.3765 ?
C12 H12 0.9300 ?
C13 H13 0.9300 ?
C27 C32 1.3793 ?
C27 C28 1.4164 ?
C28 C29 1.3894 ?
C28 H28 0.9300 ?
C29 C30 1.3964 ?
C29 H29 0.9300 ?
C30 C31 1.3668 ?
C30 H30 0.9300 ?
C31 C32 1.3984 ?
C31 H31 0.9300 ?
C32 H32 0.9300 ?
C15 C16 1.3899 ?
C15 C20 1.4251 ?
C16 C17 1.4533 ?
C16 H16 0.9300 ?
C17 C18 1.4241 ?
C17 H17 0.9300 ?
C18 C19 1.2906 ?
C18 H18 0.9300 ?
C19 C20 1.3980 ?
C19 H19 0.9300 ?
C20 H20 0.9300 ?
C21 C22 1.3702 ?
C21 C26 1.3841 ?
C22 C23 1.4433 ?
C22 H22 0.9300 ?
C23 C24 1.3737 ?
C23 H23 0.9300 ?
C24 C25 1.3599 ?
C24 H24 0.9300 ?
C25 C26 1.4475 ?
C25 H25 0.9300 ?
C26 H26 0.9300 ?
C33 C34 1.450(12) ?
C33 H33A 0.9700 ?
C33 H33B 0.9700 ?
C34 H34A 0.9700 ?
C34 H34B 0.9700 ?
C35 C36 1.486(11) ?
C35 H35A 0.9700 ?
C35 H35B 0.9700 ?
C36 H36A 0.9700 ?
C36 H36B 0.9700 ?

loop_
_geom_hbond_atom_site_label_D
_geom_hbond_atom_site_label_H
_geom_hbond_atom_site_label_A
_geom_hbond_site_symmetry_A
_geom_hbond_distance_DH
_geom_hbond_distance_HA
_geom_hbond_distance_DA
_geom_hbond_angle_DHA
_geom_hbond_publ_flag
O3 H3B O4 1_554 0.85(5) 2.00(5) 2.814(7) 162(6) y
N2 H2 O1 2_545 0.97(4) 1.83(3) 2.738(5) 155(6) y
O3 H3A N1 4_565 0.85(5) 2.00(6) 2.842(6) 176(8) y
